data_1508072
loop_
_publ_author_name
'Thomson, Robert K.'
'Cantat, Thibault'
'Scott, Brian L.'
'Morris, David E.'
'Batista, Enrique R.'
'Kiplinger, Jaqueline L.'

_publ_section_title
;
 Uranium azide photolysis results in C-H bond activation and provides
 evidence for a terminal uranium nitride.
;
_journal_issue 9
_journal_name_full 'Nature chemistry'
_journal_page_first 723
_journal_page_last 729
_journal_paper_doi 10.1038/nchem.705
_journal_volume 2
_journal_year 2010
_chemical_formula_sum 'C26 H48 N4 Si2 U'
_chemical_formula_weight 710.89
_chemical_name_systematic
; 
 ? 
;
_space_group_IT_number 29
_symmetry_cell_setting orthorhombic
_symmetry_space_group_name_Hall 'P -2bc -2c'
_symmetry_space_group_name_H-M 'P c 21 b'
_atom_sites_solution_hydrogens geom
_atom_sites_solution_primary direct
_atom_sites_solution_secondary difmap
_audit_creation_method SHELXL-97
_cell_angle_alpha 90.00
_cell_angle_beta 90.00
_cell_angle_gamma 90.00
_cell_formula_units_Z 8
_cell_length_a 16.886(9)
_cell_length_b 16.953(9)
_cell_length_c 20.895(11)
_cell_measurement_temperature 141(1)
_cell_volume 5982(5)
_computing_cell_refinement 'SAINT+, v. 7.06 (Bruker AXS, 2001)'
_computing_data_collection 'APEX II, v. 1.08 (Bruker AXS, 2003)'
_computing_data_reduction 'SAINT+, v. 7.06 (Bruker AXS, 2001)'
_computing_molecular_graphics 'SHELXTL, v. 6.10, (Bruker AXS, 2000)'
_computing_publication_material 'SHELXTL, v. 6.10, (Bruker AXS, 2000)'
_computing_structure_refinement 'SHELXL-97 (Sheldrick, 1997)'
_computing_structure_solution 'SHELXS-97 (Sheldrick, 1990)'
_diffrn_ambient_temperature 141(1)
_diffrn_measured_fraction_theta_full 0.995
_diffrn_measured_fraction_theta_max 0.992
_diffrn_measurement_device_type 'Bruker D8 with APEXII CCD'
_diffrn_measurement_method '\w scans'
_diffrn_radiation_monochromator graphite
_diffrn_radiation_source 'fine-focus sealed tube'
_diffrn_radiation_type MoK\a
_diffrn_radiation_wavelength 0.71073
_diffrn_reflns_av_R_equivalents 0.1354
_diffrn_reflns_av_sigmaI/netI 0.1523
_diffrn_reflns_limit_h_max 20
_diffrn_reflns_limit_h_min -20
_diffrn_reflns_limit_k_max 20
_diffrn_reflns_limit_k_min -20
_diffrn_reflns_limit_l_max 23
_diffrn_reflns_limit_l_min -25
_diffrn_reflns_number 46591
_diffrn_reflns_theta_full 25.00
_diffrn_reflns_theta_max 25.47
_diffrn_reflns_theta_min 1.96
_diffrn_standards_decay_% 0
_diffrn_standards_interval_count 0
_diffrn_standards_interval_time 0
_diffrn_standards_number 0
_exptl_absorpt_coefficient_mu 5.527
_exptl_absorpt_correction_T_max 0.8092
_exptl_absorpt_correction_T_min 0.4362
_exptl_absorpt_correction_type multi-scan
_exptl_absorpt_process_details 'SADABS 2.03 (Sheldrick, 2001)'
_exptl_crystal_colour orange
_exptl_crystal_density_diffrn 1.579
_exptl_crystal_density_method 'not measured'
_exptl_crystal_description needle
_exptl_crystal_F_000 2816
_exptl_crystal_size_max 0.18
_exptl_crystal_size_mid 0.04
_exptl_crystal_size_min 0.04
_refine_diff_density_max 3.806
_refine_diff_density_min -4.647
_refine_diff_density_rms 0.249
_refine_ls_abs_structure_details 'Flack H D (1983), Acta Cryst. A39, 876-881'
_refine_ls_abs_structure_Flack 0.00(1)
_refine_ls_extinction_method none
_refine_ls_goodness_of_fit_ref 1.009
_refine_ls_hydrogen_treatment constr
_refine_ls_matrix_type full
_refine_ls_number_parameters 576
_refine_ls_number_reflns 11510
_refine_ls_number_restraints 415
_refine_ls_restrained_S_all 0.994
_refine_ls_R_factor_all 0.1072
_refine_ls_R_factor_gt 0.0658
_refine_ls_shift/su_max 0.013
_refine_ls_shift/su_mean 0.000
_refine_ls_structure_factor_coef Fsqd
_refine_ls_weighting_details 'calc w=1/[\s^2^(Fo^2^)+(0.0754P)^2^+0.0000P] where P=(Fo^2^+2Fc^2^)/3'
_refine_ls_weighting_scheme calc
_refine_ls_wR_factor_gt 0.1512
_refine_ls_wR_factor_ref 0.1785
_reflns_number_gt 8303
_reflns_number_total 11510
_reflns_threshold_expression >2sigma(I)
_cod_data_source_file nchem.705-s3.cif
_cod_data_source_block apx800
_cod_original_cell_volume 5982(6)
_cod_database_code 1508072

loop_
_symmetry_equiv_pos_as_xyz
'x, y, z'
'-x, y+1/2, -z'
'-x, y, z+1/2'
'x, y+1/2, -z+1/2'

loop_
_atom_site_label
_atom_site_type_symbol
_atom_site_fract_x
_atom_site_fract_y
_atom_site_fract_z
_atom_site_U_iso_or_equiv
_atom_site_adp_type
_atom_site_occupancy
_atom_site_symmetry_multiplicity
_atom_site_calc_flag
_atom_site_refinement_flags
U1 U 0.47069(7) 0.31091(4) 0.11568(4) 0.0244(2) Uani 1 1 d U
U2 U 0.02750(6) 0.38061(4) 0.37167(4) 0.0246(2) Uani 1 1 d U
Si1 Si 0.6512(5) 0.4229(5) 0.0906(4) 0.041(2) Uani 1 1 d U
Si2 Si 0.5353(5) 0.4700(4) 0.1928(3) 0.0336(17) Uani 1 1 d U
Si3 Si -0.0784(5) 0.5608(5) 0.3349(4) 0.0368(18) Uani 1 1 d U
Si4 Si -0.1398(4) 0.4513(4) 0.4372(3) 0.0300(17) Uani 1 1 d U
N1 N 0.5643(12) 0.3982(13) 0.1358(10) 0.039(5) Uani 1 1 d U
N2 N 0.5467(11) 0.2653(12) 0.0350(10) 0.032(5) Uani 1 1 d U
N3 N 0.5694(11) 0.2326(11) -0.0123(10) 0.027(5) Uani 1 1 d U
N4 N 0.5948(16) 0.2036(15) -0.0572(12) 0.058(7) Uani 1 1 d U
N5 N -0.0709(13) 0.4714(11) 0.3789(9) 0.033(5) Uani 1 1 d U
N6 N 0.0903(13) 0.4601(13) 0.2983(10) 0.033(6) Uani 1 1 d U
N7 N 0.1362(18) 0.4999(14) 0.2717(14) 0.057(5) Uani 1 1 d U
N8 N 0.1731(15) 0.5381(12) 0.2425(14) 0.057(5) Uani 1 1 d U
C1 C 0.3174(15) 0.3655(15) 0.0938(11) 0.028(4) Uani 1 1 d U
C2 C 0.3117(15) 0.2876(14) 0.0703(11) 0.028(4) Uani 1 1 d U
C3 C 0.3611(15) 0.2863(14) 0.0164(11) 0.028(4) Uani 1 1 d U
C4 C 0.3951(16) 0.3593(16) 0.0068(12) 0.029(7) Uani 1 1 d U
C5 C 0.3665(15) 0.4119(15) 0.0533(11) 0.029(6) Uani 1 1 d U
C6 C 0.2588(14) 0.3994(15) 0.1440(12) 0.035(7) Uani 1 1 d U
H6A H 0.2178 0.4284 0.1226 0.053 Uiso 1 1 calc R
H6B H 0.2867 0.4340 0.1726 0.053 Uiso 1 1 calc R
H6C H 0.2356 0.3569 0.1679 0.053 Uiso 1 1 calc R
C7 C 0.2535(15) 0.2314(16) 0.0917(13) 0.039(7) Uani 1 1 d U
H7A H 0.2796 0.1843 0.1061 0.058 Uiso 1 1 calc R
H7B H 0.2185 0.2187 0.0570 0.058 Uiso 1 1 calc R
H7C H 0.2235 0.2537 0.1264 0.058 Uiso 1 1 calc R
C8 C 0.3703(18) 0.2159(16) -0.0296(12) 0.044(7) Uani 1 1 d U
H8A H 0.3596 0.2328 -0.0726 0.066 Uiso 1 1 calc R
H8B H 0.3337 0.1751 -0.0179 0.066 Uiso 1 1 calc R
H8C H 0.4235 0.1959 -0.0271 0.066 Uiso 1 1 calc R
C9 C 0.4422(14) 0.3835(17) -0.0529(11) 0.038(6) Uani 1 1 d U
H9A H 0.4738 0.3398 -0.0671 0.056 Uiso 1 1 calc R
H9B H 0.4761 0.4272 -0.0426 0.056 Uiso 1 1 calc R
H9C H 0.4062 0.3987 -0.0862 0.056 Uiso 1 1 calc R
C10 C 0.3804(17) 0.4974(14) 0.0541(12) 0.037(7) Uani 1 1 d U
H10A H 0.4334 0.5082 0.0400 0.056 Uiso 1 1 calc R
H10B H 0.3735 0.5170 0.0969 0.056 Uiso 1 1 calc R
H10C H 0.3434 0.5229 0.0261 0.056 Uiso 1 1 calc R
C11 C 0.4530(16) 0.1591(17) 0.1562(13) 0.041(7) Uani 1 1 d U
C12 C 0.4234(17) 0.2048(16) 0.2100(13) 0.032(7) Uani 1 1 d U
C13 C 0.4898(16) 0.2446(13) 0.2362(13) 0.037(7) Uani 1 1 d U
C14 C 0.5608(17) 0.2204(16) 0.2015(13) 0.038(7) Uani 1 1 d U
C15 C 0.534(2) 0.1679(14) 0.1535(12) 0.042(7) Uani 1 1 d U
C16 C 0.4064(18) 0.0959(16) 0.1230(15) 0.054(8) Uani 1 1 d U
H16A H 0.3968 0.1113 0.0795 0.081 Uiso 1 1 calc R
H16B H 0.3568 0.0885 0.1446 0.081 Uiso 1 1 calc R
H16C H 0.4359 0.0474 0.1236 0.081 Uiso 1 1 calc R
C17 C 0.3458(16) 0.2040(19) 0.2428(14) 0.047(8) Uani 1 1 d U
H17A H 0.3509 0.1779 0.2834 0.070 Uiso 1 1 calc R
H17B H 0.3079 0.1763 0.2169 0.070 Uiso 1 1 calc R
H17C H 0.3281 0.2572 0.2494 0.070 Uiso 1 1 calc R
C18 C 0.4901(16) 0.2867(13) 0.3008(11) 0.039(7) Uani 1 1 d U
H18A H 0.4366 0.2939 0.3152 0.059 Uiso 1 1 calc R
H18B H 0.5152 0.3372 0.2963 0.059 Uiso 1 1 calc R
H18C H 0.5187 0.2555 0.3314 0.059 Uiso 1 1 calc R
C19 C 0.6443(14) 0.2377(17) 0.2211(14) 0.042(7) Uani 1 1 d U
H19A H 0.6779 0.1949 0.2083 0.063 Uiso 1 1 calc R
H19B H 0.6467 0.2439 0.2667 0.063 Uiso 1 1 calc R
H19C H 0.6617 0.2855 0.2008 0.063 Uiso 1 1 calc R
C20 C 0.5853(18) 0.1229(16) 0.1087(13) 0.043(7) Uani 1 1 d U
H20A H 0.5795 0.0675 0.1167 0.064 Uiso 1 1 calc R
H20B H 0.6395 0.1380 0.1150 0.064 Uiso 1 1 calc R
H20C H 0.5700 0.1343 0.0654 0.064 Uiso 1 1 calc R
C21 C 0.6302(18) 0.4594(19) 0.0089(13) 0.050(8) Uani 1 1 d U
H21A H 0.6228 0.4154 -0.0194 0.074 Uiso 1 1 calc R
H21B H 0.6738 0.4909 -0.0058 0.074 Uiso 1 1 calc R
H21C H 0.5829 0.4910 0.0095 0.074 Uiso 1 1 calc R
C22 C 0.7154(18) 0.3410(19) 0.0850(15) 0.061(10) Uani 1 1 d U
H22A H 0.7280 0.3224 0.1272 0.091 Uiso 1 1 calc R
H22B H 0.7632 0.3563 0.0635 0.091 Uiso 1 1 calc R
H22C H 0.6899 0.2996 0.0614 0.091 Uiso 1 1 calc R
C23 C 0.7166(19) 0.5008(19) 0.1263(17) 0.074(10) Uani 1 1 d U
H23A H 0.6890 0.5503 0.1267 0.111 Uiso 1 1 calc R
H23B H 0.7639 0.5057 0.1011 0.111 Uiso 1 1 calc R
H23C H 0.7303 0.4862 0.1693 0.111 Uiso 1 1 calc R
C24 C 0.6034(16) 0.4664(17) 0.2642(11) 0.043(4) Uani 1 1 d U
H24A H 0.6146 0.4125 0.2748 0.065 Uiso 1 1 calc R
H24B H 0.5783 0.4917 0.3000 0.065 Uiso 1 1 calc R
H24C H 0.6519 0.4933 0.2543 0.065 Uiso 1 1 calc R
C25 C 0.5241(19) 0.5741(15) 0.1714(12) 0.043(4) Uani 1 1 d U
H25A H 0.5673 0.5899 0.1444 0.065 Uiso 1 1 calc R
H25B H 0.5243 0.6056 0.2096 0.065 Uiso 1 1 calc R
H25C H 0.4750 0.5815 0.1491 0.065 Uiso 1 1 calc R
C26 C 0.4318(16) 0.4442(18) 0.2201(13) 0.043(4) Uani 1 1 d U
H26A H 0.3939 0.4657 0.1906 0.065 Uiso 1 1 calc R
H26B H 0.4228 0.4658 0.2619 0.065 Uiso 1 1 calc R
H26C H 0.4261 0.3879 0.2217 0.065 Uiso 1 1 calc R
C27 C 0.0975(17) 0.4142(16) 0.4870(13) 0.033(4) Uani 1 1 d U
C28 C 0.1499(16) 0.4505(17) 0.4378(12) 0.033(4) Uani 1 1 d U
C29 C 0.1890(14) 0.3845(19) 0.4060(11) 0.033(4) Uani 1 1 d U
C30 C 0.1618(15) 0.3099(19) 0.4342(10) 0.0329(8) Uani 1 1 d U
C31 C 0.1060(17) 0.3294(17) 0.4829(14) 0.033(8) Uani 1 1 d U
C32 C 0.0591(17) 0.4622(17) 0.5416(13) 0.044(7) Uani 1 1 d U
H32A H 0.0209 0.4300 0.5634 0.067 Uiso 1 1 calc R
H32B H 0.0334 0.5078 0.5242 0.067 Uiso 1 1 calc R
H32C H 0.0993 0.4785 0.5713 0.067 Uiso 1 1 calc R
C33 C 0.1698(18) 0.5349(17) 0.4307(13) 0.049(8) Uani 1 1 d U
H33A H 0.2047 0.5506 0.4646 0.074 Uiso 1 1 calc R
H33B H 0.1222 0.5658 0.4326 0.074 Uiso 1 1 calc R
H33C H 0.1953 0.5433 0.3902 0.074 Uiso 1 1 calc R
C34 C 0.2545(14) 0.3960(15) 0.3607(12) 0.038(6) Uani 1 1 d U
H34A H 0.2874 0.3499 0.3603 0.057 Uiso 1 1 calc R
H34B H 0.2854 0.4408 0.3736 0.057 Uiso 1 1 calc R
H34C H 0.2336 0.4049 0.3186 0.057 Uiso 1 1 calc R
C35 C 0.2028(16) 0.2333(17) 0.4251(14) 0.042(7) Uani 1 1 d U
H35A H 0.2282 0.2327 0.3840 0.063 Uiso 1 1 calc R
H35B H 0.1649 0.1912 0.4274 0.063 Uiso 1 1 calc R
H35C H 0.2419 0.2265 0.4580 0.063 Uiso 1 1 calc R
C36 C 0.0732(19) 0.2736(18) 0.5322(14) 0.053(8) Uani 1 1 d U
H36A H 0.0482 0.3033 0.5658 0.079 Uiso 1 1 calc R
H36B H 0.1155 0.2426 0.5498 0.079 Uiso 1 1 calc R
H36C H 0.0350 0.2395 0.5125 0.079 Uiso 1 1 calc R
C37 C 0.0505(14) 0.2563(13) 0.2900(11) 0.024(4) Uani 1 1 d U
C38 C 0.0041(13) 0.3070(16) 0.2540(9) 0.033(6) Uani 1 1 d U
C39 C -0.0726(15) 0.3107(18) 0.2802(10) 0.032(6) Uani 1 1 d U
C40 C -0.0753(16) 0.2615(15) 0.3339(14) 0.043(7) Uani 1 1 d U
C41 C 0.0071(14) 0.2252(12) 0.3367(11) 0.024(4) Uani 1 1 d U
C42 C 0.1344(16) 0.2329(16) 0.2716(13) 0.038(7) Uani 1 1 d U
H42A H 0.1537 0.1941 0.3012 0.057 Uiso 1 1 calc R
H42B H 0.1680 0.2786 0.2729 0.057 Uiso 1 1 calc R
H42C H 0.1344 0.2113 0.2291 0.057 Uiso 1 1 calc R
C43 C 0.0298(18) 0.3466(13) 0.1939(11) 0.040(6) Uani 1 1 d U
H43A H 0.0398 0.3076 0.1616 0.060 Uiso 1 1 calc R
H43B H 0.0773 0.3762 0.2018 0.060 Uiso 1 1 calc R
H43C H -0.0112 0.3817 0.1795 0.060 Uiso 1 1 calc R
C44 C -0.1491(17) 0.3483(19) 0.2494(17) 0.059(9) Uani 1 1 d U
H44A H -0.1349 0.3760 0.2110 0.088 Uiso 1 1 calc R
H44B H -0.1727 0.3845 0.2792 0.088 Uiso 1 1 calc R
H44C H -0.1863 0.3074 0.2393 0.088 Uiso 1 1 calc R
C45 C -0.1505(16) 0.2285(16) 0.3650(15) 0.055(9) Uani 1 1 d U
H45A H -0.1868 0.2708 0.3734 0.083 Uiso 1 1 calc R
H45B H -0.1370 0.2027 0.4044 0.083 Uiso 1 1 calc R
H45C H -0.1748 0.1912 0.3365 0.083 Uiso 1 1 calc R
C46 C 0.0219(15) 0.1569(15) 0.3834(13) 0.035(6) Uani 1 1 d U
H46A H 0.0747 0.1372 0.3776 0.053 Uiso 1 1 calc R
H46B H -0.0154 0.1154 0.3753 0.053 Uiso 1 1 calc R
H46C H 0.0157 0.1754 0.4266 0.053 Uiso 1 1 calc R
C47 C -0.0748(16) 0.5429(19) 0.2434(12) 0.046(8) Uani 1 1 d U
H47A H -0.0325 0.5071 0.2336 0.069 Uiso 1 1 calc R
H47B H -0.0661 0.5921 0.2218 0.069 Uiso 1 1 calc R
H47C H -0.1242 0.5206 0.2295 0.069 Uiso 1 1 calc R
C48 C -0.0014(17) 0.6307(14) 0.3563(14) 0.044(8) Uani 1 1 d U
H48A H -0.0135 0.6539 0.3970 0.067 Uiso 1 1 calc R
H48B H 0.0016 0.6712 0.3243 0.067 Uiso 1 1 calc R
H48C H 0.0486 0.6038 0.3588 0.067 Uiso 1 1 calc R
C49 C -0.1752(16) 0.6119(17) 0.3482(13) 0.049(7) Uani 1 1 d U
H49A H -0.2178 0.5760 0.3394 0.073 Uiso 1 1 calc R
H49B H -0.1791 0.6566 0.3202 0.073 Uiso 1 1 calc R
H49C H -0.1785 0.6293 0.3919 0.073 Uiso 1 1 calc R
C50 C -0.1518(15) 0.5258(15) 0.5044(13) 0.044(8) Uani 1 1 d U
H50A H -0.1113 0.5654 0.5010 0.065 Uiso 1 1 calc R
H50B H -0.1472 0.4995 0.5449 0.065 Uiso 1 1 calc R
H50C H -0.2029 0.5503 0.5013 0.065 Uiso 1 1 calc R
C51 C -0.2447(15) 0.4343(17) 0.4067(14) 0.046(7) Uani 1 1 d U
H51A H -0.2675 0.4837 0.3938 0.068 Uiso 1 1 calc R
H51B H -0.2763 0.4114 0.4401 0.068 Uiso 1 1 calc R
H51C H -0.2433 0.3991 0.3707 0.068 Uiso 1 1 calc R
C52 C -0.1070(16) 0.3593(15) 0.4801(13) 0.036(7) Uani 1 1 d U
H52A H -0.0851 0.3228 0.4498 0.054 Uiso 1 1 calc R
H52B H -0.1516 0.3356 0.5011 0.054 Uiso 1 1 calc R
H52C H -0.0674 0.3726 0.5113 0.054 Uiso 1 1 calc R

loop_
_atom_site_aniso_label
_atom_site_aniso_U_11
_atom_site_aniso_U_22
_atom_site_aniso_U_33
_atom_site_aniso_U_23
_atom_site_aniso_U_13
_atom_site_aniso_U_12
U1 0.0401(6) 0.0196(5) 0.0136(4) 0.0003(4) -0.0007(5) 0.0083(5)
U2 0.0374(6) 0.0188(5) 0.0175(4) 0.0009(4) 0.0011(5) -0.0089(5)
Si1 0.060(6) 0.039(4) 0.026(4) 0.003(3) 0.004(4) -0.010(4)
Si2 0.057(5) 0.024(3) 0.019(4) -0.004(3) 0.000(4) 0.004(4)
Si3 0.047(5) 0.034(4) 0.030(4) 0.007(3) 0.000(4) 0.011(4)
Si4 0.038(4) 0.035(4) 0.017(4) 0.003(3) 0.007(3) -0.002(3)
N1 0.049(8) 0.045(9) 0.023(7) -0.021(7) 0.011(7) 0.009(7)
N2 0.043(13) 0.026(10) 0.027(11) 0.007(9) -0.007(9) -0.005(9)
N3 0.027(11) 0.022(10) 0.031(12) -0.003(9) 0.012(9) 0.005(8)
N4 0.077(16) 0.049(14) 0.048(14) -0.014(12) -0.003(13) -0.012(13)
N5 0.057(12) 0.020(10) 0.020(10) -0.003(8) -0.017(10) 0.007(9)
N6 0.037(13) 0.031(12) 0.030(11) -0.019(9) -0.005(9) -0.001(11)
N7 0.080(13) 0.020(9) 0.073(12) 0.011(8) 0.034(10) 0.010(8)
N8 0.080(13) 0.020(9) 0.073(12) 0.011(8) 0.034(10) 0.010(8)
C1 0.038(8) 0.034(8) 0.011(7) -0.008(5) 0.005(6) 0.006(6)
C2 0.038(8) 0.034(8) 0.011(7) -0.008(5) 0.005(6) 0.006(6)
C3 0.038(8) 0.034(8) 0.011(7) -0.008(5) 0.005(6) 0.006(6)
C4 0.036(15) 0.029(15) 0.022(12) -0.007(10) -0.004(10) 0.003(11)
C5 0.040(9) 0.031(9) 0.017(8) 0.002(7) 0.000(7) -0.008(7)
C6 0.033(13) 0.034(14) 0.039(15) -0.002(11) 0.004(11) -0.015(10)
C7 0.051(16) 0.039(14) 0.026(14) 0.006(11) -0.002(11) 0.007(13)
C8 0.052(16) 0.046(15) 0.034(14) -0.001(12) -0.011(13) 0.007(12)
C9 0.050(14) 0.028(12) 0.035(12) 0.018(12) 0.002(10) -0.012(13)
C10 0.067(17) 0.032(13) 0.012(12) -0.003(10) 0.007(11) 0.001(12)
C11 0.044(17) 0.054(15) 0.024(13) -0.003(12) -0.026(11) 0.014(12)
C12 0.037(15) 0.027(13) 0.033(14) -0.009(11) 0.010(12) -0.004(12)
C13 0.058(17) 0.018(11) 0.034(14) 0.005(9) 0.003(12) 0.004(12)
C14 0.057(16) 0.031(13) 0.024(13) -0.009(11) 0.012(12) -0.001(12)
C15 0.086(19) 0.022(11) 0.019(12) -0.002(9) 0.029(14) 0.007(13)
C16 0.079(18) 0.032(13) 0.050(17) 0.003(13) 0.007(16) 0.007(13)
C17 0.069(18) 0.034(15) 0.038(15) 0.000(12) 0.001(14) -0.024(14)
C18 0.078(17) 0.019(12) 0.021(12) 0.003(8) 0.011(11) -0.010(11)
C19 0.034(14) 0.054(16) 0.038(15) 0.011(13) -0.011(12) 0.008(13)
C20 0.064(17) 0.030(13) 0.035(15) 0.015(11) -0.007(13) 0.026(12)
C21 0.052(17) 0.047(16) 0.050(16) 0.030(13) 0.011(14) 0.003(14)
C22 0.053(18) 0.09(2) 0.038(16) 0.027(14) -0.014(14) -0.033(15)
C23 0.071(18) 0.058(18) 0.09(2) -0.003(16) -0.011(18) -0.023(15)
C24 0.066(10) 0.043(8) 0.021(7) -0.009(6) -0.016(7) -0.009(8)
C25 0.066(10) 0.043(8) 0.021(7) -0.009(6) -0.016(7) -0.009(8)
C26 0.066(10) 0.043(8) 0.021(7) -0.009(6) -0.016(7) -0.009(8)
C27 0.043(9) 0.041(8) 0.015(7) -0.010(6) -0.001(6) -0.007(7)
C28 0.043(9) 0.041(8) 0.015(7) -0.010(6) -0.001(6) -0.007(7)
C29 0.043(9) 0.041(8) 0.015(7) -0.010(6) -0.001(6) -0.007(7)
C30 0.0430(15) 0.0406(19) 0.0151(10) -0.0098(17) -0.0012(17) -0.0073(14)
C31 0.019(14) 0.039(17) 0.039(15) 0.017(12) 0.001(11) -0.002(12)
C32 0.064(17) 0.037(14) 0.031(14) -0.012(11) -0.004(12) 0.000(13)
C33 0.065(18) 0.060(17) 0.023(13) 0.016(12) -0.003(12) -0.007(14)
C34 0.043(13) 0.034(14) 0.037(13) -0.006(11) -0.004(11) -0.017(11)
C35 0.037(15) 0.051(15) 0.038(15) -0.002(12) -0.019(12) 0.014(13)
C36 0.078(19) 0.035(14) 0.046(16) 0.000(13) -0.015(15) -0.021(14)
C37 0.042(11) 0.020(8) 0.010(7) -0.009(6) 0.000(6) 0.008(7)
C38 0.060(16) 0.032(12) 0.006(9) -0.007(10) 0.001(8) 0.004(13)
C39 0.048(14) 0.033(12) 0.014(10) -0.012(12) -0.002(10) 0.003(14)
C40 0.039(15) 0.016(12) 0.075(18) 0.001(12) -0.027(14) -0.014(11)
C41 0.042(11) 0.020(8) 0.010(7) -0.009(6) 0.000(6) 0.008(7)
C42 0.051(16) 0.032(14) 0.031(14) -0.013(11) 0.004(12) -0.005(13)
C43 0.074(17) 0.019(10) 0.027(12) -0.005(8) -0.005(13) -0.004(12)
C44 0.049(17) 0.061(17) 0.066(19) -0.015(14) -0.020(15) 0.014(15)
C45 0.068(17) 0.033(14) 0.065(18) -0.015(13) -0.017(15) -0.030(13)
C46 0.029(13) 0.044(13) 0.031(14) 0.003(11) -0.009(13) -0.005(11)
C47 0.057(15) 0.071(19) 0.010(12) 0.001(12) 0.000(12) 0.005(14)
C48 0.071(18) 0.024(11) 0.038(15) 0.018(10) 0.019(12) 0.006(12)
C49 0.056(16) 0.046(15) 0.044(15) 0.017(12) 0.003(13) 0.003(13)
C50 0.042(15) 0.036(14) 0.052(16) -0.026(12) -0.008(12) 0.018(12)
C51 0.041(10) 0.046(10) 0.050(10) -0.009(8) 0.011(8) 0.009(8)
C52 0.045(16) 0.039(15) 0.023(13) 0.008(10) 0.007(11) 0.011(11)

loop_
_atom_type_symbol
_atom_type_description
_atom_type_scat_dispersion_real
_atom_type_scat_dispersion_imag
_atom_type_scat_source
C C 0.0033 0.0016 'International Tables Vol C Tables 4.2.6.8 and 6.1.1.4'
H H 0.0000 0.0000 'International Tables Vol C Tables 4.2.6.8 and 6.1.1.4'
N N 0.0061 0.0033 'International Tables Vol C Tables 4.2.6.8 and 6.1.1.4'
Si Si 0.0817 0.0704 'International Tables Vol C Tables 4.2.6.8 and 6.1.1.4'
U U -9.6767 9.6646 'International Tables Vol C Tables 4.2.6.8 and 6.1.1.4'

loop_
_geom_angle_atom_site_label_1
_geom_angle_atom_site_label_2
_geom_angle_atom_site_label_3
_geom_angle
N1 U1 N2 88.0(7)
N1 U1 C11 130.8(8)
N2 U1 C11 88.3(8)
N1 U1 C13 90.9(8)
N2 U1 C13 118.2(7)
C11 U1 C13 49.4(7)
N1 U1 C15 104.9(9)
N2 U1 C15 72.1(7)
C11 U1 C15 29.0(8)
C13 U1 C15 48.8(7)
N1 U1 C4 106.9(9)
N2 U1 C4 75.4(8)
C11 U1 C4 119.4(8)
C13 U1 C4 158.5(8)
C15 U1 C4 132.9(8)
N1 U1 C12 120.3(8)
N2 U1 C12 118.1(7)
C11 U1 C12 30.6(8)
C13 U1 C12 29.6(7)
C15 U1 C12 48.9(8)
C4 U1 C12 130.4(8)
N1 U1 C5 97.5(8)
N2 U1 C5 102.8(7)
C11 U1 C5 131.1(7)
C13 U1 C5 138.4(7)
C15 U1 C5 156.7(9)
C4 U1 C5 29.5(7)
C12 U1 C5 123.2(8)
N1 U1 C1 118.3(8)
N2 U1 C1 121.3(7)
C11 U1 C1 105.3(8)
C13 U1 C1 113.0(7)
C15 U1 C1 134.2(9)
C4 U1 C1 47.9(7)
C12 U1 C1 93.7(8)
C5 U1 C1 29.6(7)
N1 U1 C14 81.8(8)
N2 U1 C14 88.9(7)
C11 U1 C14 49.1(7)
C13 U1 C14 30.3(7)
C15 U1 C14 29.4(8)
C4 U1 C14 161.5(7)
C12 U1 C14 49.5(9)
C5 U1 C14 168.3(7)
C1 U1 C14 142.2(7)
N1 U1 C3 135.4(8)
N2 U1 C3 76.8(7)
C11 U1 C3 91.0(7)
C13 U1 C3 133.3(8)
C15 U1 C3 109.6(8)
C4 U1 C3 28.8(7)
C12 U1 C3 103.7(8)
C5 U1 C3 47.8(7)
C1 U1 C3 46.9(7)
C14 U1 C3 138.3(7)
N1 U1 C2 145.5(8)
N2 U1 C2 103.8(7)
C11 U1 C2 82.6(7)
C13 U1 C2 110.6(7)
C15 U1 C2 109.5(9)
C4 U1 C2 48.0(8)
C12 U1 C2 82.9(8)
C5 U1 C2 48.6(7)
C1 U1 C2 28.8(7)
C14 U1 C2 129.9(8)
C3 U1 C2 28.5(6)
N5 U2 N6 89.1(7)
N5 U2 C37 131.8(7)
N6 U2 C37 88.3(7)
N5 U2 C41 125.0(7)
N6 U2 C41 116.2(7)
C37 U2 C41 28.0(7)
N5 U2 C27 96.7(8)
N6 U2 C27 105.4(8)
C37 U2 C27 130.2(8)
C41 U2 C27 119.0(8)
N5 U2 C40 93.1(8)
N6 U2 C40 121.6(8)
C37 U2 C40 49.7(8)
C41 U2 C40 32.0(8)
C27 U2 C40 132.0(8)
N5 U2 C38 105.0(7)
N6 U2 C38 74.9(7)
C37 U2 C38 29.0(7)
C41 U2 C38 47.1(7)
C27 U2 C38 158.3(8)
C40 U2 C38 48.3(8)
N5 U2 C28 103.0(7)
N6 U2 C28 74.7(8)
C37 U2 C28 122.5(8)
C41 U2 C28 129.6(8)
C27 U2 C28 31.4(8)
C40 U2 C28 157.6(8)
C38 U2 C28 137.9(7)
N5 U2 C39 83.7(7)
N6 U2 C39 94.1(7)
C37 U2 C39 48.5(7)
C41 U2 C39 48.8(8)
C27 U2 C39 160.5(8)
C40 U2 C39 29.0(8)
C38 U2 C39 29.1(6)
C28 U2 C39 166.7(7)
N5 U2 C29 132.5(8)
N6 U2 C29 73.2(8)
C37 U2 C29 92.3(7)
C41 U2 C29 102.2(8)
C27 U2 C29 49.9(7)
C40 U2 C29 133.9(9)
C38 U2 C29 111.8(7)
C28 U2 C29 30.3(8)
C39 U2 C29 139.8(7)
N5 U2 C31 119.9(8)
N6 U2 C31 121.0(8)
C37 U2 C31 102.2(8)
C41 U2 C31 89.0(8)
C27 U2 C31 30.2(8)
C40 U2 C31 107.7(8)
C38 U2 C31 131.1(8)
C28 U2 C31 50.6(8)
C39 U2 C31 135.6(8)
C29 U2 C31 48.8(8)
N5 U2 C30 146.0(7)
N6 U2 C30 100.6(8)
C37 U2 C30 81.4(7)
C41 U2 C30 79.6(8)
C27 U2 C30 49.4(8)
C40 U2 C30 108.6(8)
C38 U2 C30 109.0(7)
C28 U2 C30 50.2(7)
C39 U2 C30 127.3(8)
C29 U2 C30 29.9(8)
C31 U2 C30 29.0(7)
N1 Si1 C22 110.7(13)
N1 Si1 C21 114.0(13)
C22 Si1 C21 108.7(15)
N1 Si1 C23 115.9(13)
C22 Si1 C23 102.6(15)
C21 Si1 C23 104.1(15)
N1 Si2 C25 121.9(12)
N1 Si2 C24 110.0(12)
C25 Si2 C24 106.7(12)
N1 Si2 C26 107.4(12)
C25 Si2 C26 101.6(15)
C24 Si2 C26 108.5(12)
N1 Si2 U1 37.6(7)
C25 Si2 U1 129.1(9)
C24 Si2 U1 123.9(9)
C26 Si2 U1 69.8(9)
N5 Si3 C48 112.3(11)
N5 Si3 C49 112.3(11)
C48 Si3 C49 106.7(13)
N5 Si3 C47 112.0(12)
C48 Si3 C47 108.9(13)
C49 Si3 C47 104.3(13)
N5 Si4 C52 107.6(11)
N5 Si4 C50 117.7(12)
C52 Si4 C50 103.3(12)
N5 Si4 C51 114.9(12)
C52 Si4 C51 107.9(14)
C50 Si4 C51 104.5(12)
N5 Si4 U2 38.0(6)
C52 Si4 U2 69.6(9)
C50 Si4 U2 128.9(9)
C51 Si4 U2 126.2(9)
Si2 N1 Si1 114.8(12)
Si2 N1 U1 113.0(10)
Si1 N1 U1 130.0(10)
N3 N2 U1 163.5(17)
N4 N3 N2 176(3)
Si4 N5 Si3 119.1(12)
Si4 N5 U2 114.1(10)
Si3 N5 U2 126.6(12)
N7 N6 U2 164(2)
N8 N7 N6 173(4)
C2 C1 C5 111(2)
C2 C1 C6 123(2)
C5 C1 C6 125(2)
C2 C1 U1 79.0(15)
C5 C1 U1 74.9(14)
C6 C1 U1 127.1(16)
C1 C2 C3 105(2)
C1 C2 C7 124(2)
C3 C2 C7 130(2)
C1 C2 U1 72.1(14)
C3 C2 U1 73.2(14)
C7 C2 U1 128.7(17)
C4 C3 C2 110(2)
C4 C3 C8 124(2)
C2 C3 C8 125(2)
C4 C3 U1 72.5(15)
C2 C3 U1 78.3(14)
C8 C3 U1 120.6(17)
C3 C4 C5 109(2)
C3 C4 C9 125(2)
C5 C4 C9 125(2)
C3 C4 U1 78.7(16)
C5 C4 U1 77.1(15)
C9 C4 U1 121.0(17)
C4 C5 C1 105(2)
C4 C5 C10 125(2)
C1 C5 C10 129(2)
C4 C5 U1 73.4(15)
C1 C5 U1 75.5(14)
C10 C5 U1 120.0(19)
C15 C11 C12 108(2)
C15 C11 C16 125(3)
C12 C11 C16 124(3)
C15 C11 U1 77.0(18)
C12 C11 U1 77.0(16)
C16 C11 U1 126.1(18)
C13 C12 C11 106(2)
C13 C12 C17 122(2)
C11 C12 C17 131(3)
C13 C12 U1 74.9(15)
C11 C12 U1 72.4(16)
C17 C12 U1 126(2)
C12 C13 C14 109(2)
C12 C13 C18 125(2)
C14 C13 C18 125(2)
C12 C13 U1 75.6(15)
C14 C13 U1 76.0(16)
C18 C13 U1 127.8(15)
C15 C14 C13 105(2)
C15 C14 C19 128(3)
C13 C14 C19 126(2)
C15 C14 U1 73.6(17)
C13 C14 U1 73.7(16)
C19 C14 U1 125.3(18)
C11 C15 C14 111(2)
C11 C15 C20 123(3)
C14 C15 C20 126(3)
C11 C15 U1 73.9(18)
C14 C15 U1 77.0(16)
C20 C15 U1 119.7(16)
C31 C27 C28 108(2)
C31 C27 C32 127(3)
C28 C27 C32 123(2)
C31 C27 U2 77.5(17)
C28 C27 U2 74.7(14)
C32 C27 U2 125.3(19)
C33 C28 C29 126(2)
C33 C28 C27 127(2)
C29 C28 C27 105(2)
C33 C28 U2 122.5(19)
C29 C28 U2 77.4(14)
C27 C28 U2 73.9(14)
C30 C29 C28 110(2)
C30 C29 C34 127(2)
C28 C29 C34 122(3)
C30 C29 U2 77.3(14)
C28 C29 U2 72.3(14)
C34 C29 U2 124.6(16)
C29 C30 C35 124(2)
C29 C30 C31 107(2)
C35 C30 C31 127(3)
C29 C30 U2 72.9(15)
C35 C30 U2 132.4(17)
C31 C30 U2 72.9(15)
C27 C31 C30 110(3)
C27 C31 C36 123(3)
C30 C31 C36 126(3)
C27 C31 U2 72.3(17)
C30 C31 U2 78.1(15)
C36 C31 U2 125.9(19)
C41 C37 C38 109(2)
C41 C37 C42 127(2)
C38 C37 C42 124(2)
C41 C37 U2 76.6(13)
C38 C37 U2 77.3(13)
C42 C37 U2 119.4(15)
C39 C38 C37 110(2)
C39 C38 C43 125(2)
C37 C38 C43 125(2)
C39 C38 U2 76.6(13)
C37 C38 U2 73.7(12)
C43 C38 U2 120.1(16)
C38 C39 C40 108(2)
C38 C39 C44 128(2)
C40 C39 C44 123(3)
C38 C39 U2 74.3(13)
C40 C39 U2 74.1(13)
C44 C39 U2 126.8(18)
C39 C40 C41 104(2)
C39 C40 C45 126(3)
C41 C40 C45 126(2)
C39 C40 U2 76.9(14)
C41 C40 U2 73.2(11)
C45 C40 U2 131.6(19)
C37 C41 C40 108(2)
C37 C41 C46 133(2)
C40 C41 C46 119(2)
C37 C41 U2 75.4(13)
C40 C41 U2 74.8(11)
C46 C41 U2 122.2(16)

loop_
_geom_bond_atom_site_label_1
_geom_bond_atom_site_label_2
_geom_bond_distance
U1 N1 2.21(2)
U1 N2 2.26(2)
U1 C11 2.73(3)
U1 C13 2.78(3)
U1 C15 2.76(3)
U1 C4 2.73(3)
U1 C12 2.79(3)
U1 C5 2.78(3)
U1 C1 2.79(2)
U1 C14 2.81(3)
U1 C3 2.81(2)
U1 C2 2.88(2)
U2 N5 2.270(19)
U2 N6 2.30(2)
U2 C37 2.74(2)
U2 C41 2.75(2)
U2 C27 2.74(3)
U2 C40 2.78(2)
U2 C38 2.78(2)
U2 C28 2.75(2)
U2 C39 2.81(2)
U2 C29 2.82(2)
U2 C31 2.81(3)
U2 C30 2.88(3)
Si1 N1 1.79(2)
Si1 C22 1.77(3)
Si1 C21 1.85(3)
Si1 C23 1.88(3)
Si2 N1 1.77(2)
Si2 C25 1.83(3)
Si2 C24 1.89(2)
Si2 C26 1.89(3)
Si3 N5 1.78(2)
Si3 C48 1.81(3)
Si3 C49 1.87(3)
Si3 C47 1.94(3)
Si4 N5 1.72(2)
Si4 C52 1.88(2)
Si4 C50 1.90(2)
Si4 C51 1.91(3)
N2 N3 1.20(3)
N3 N4 1.14(3)
N6 N7 1.17(3)
N7 N8 1.09(3)
C1 C2 1.41(3)
C1 C5 1.42(3)
C1 C6 1.55(3)
C2 C3 1.40(3)
C2 C7 1.44(3)
C3 C4 1.38(4)
C3 C8 1.54(3)
C4 C5 1.40(4)
C4 C9 1.54(3)
C5 C10 1.47(3)
C11 C15 1.38(4)
C11 C12 1.45(4)
C11 C16 1.50(4)
C12 C13 1.42(4)
C12 C17 1.48(4)
C13 C14 1.46(4)
C13 C18 1.53(3)
C14 C15 1.42(4)
C14 C19 1.50(4)
C15 C20 1.49(4)
C27 C31 1.45(4)
C27 C28 1.49(4)
C27 C32 1.54(4)
C28 C33 1.48(4)
C28 C29 1.46(4)
C29 C30 1.47(4)
C29 C34 1.47(3)
C30 C35 1.48(4)
C30 C31 1.43(4)
C31 C36 1.50(4)
C37 C41 1.33(3)
C37 C38 1.38(3)
C37 C42 1.52(3)
C38 C39 1.41(3)
C38 C43 1.49(3)
C39 C40 1.40(4)
C39 C44 1.58(4)
C40 C41 1.52(4)
C40 C45 1.53(4)
C41 C46 1.53(3)
